data_2016074
loop_
_publ_author_name
'Harding, Duncan A. J.'
'Hope, Eric G.'
'Solan, Gregory A.'
'Fawcett, John'

_publ_section_title
;Bis[1,2-bis(diphenylphosphino)ethane-\k^2^<i>P</i>,<i>P</i>']difluoridoruthenium(II)
 trichloromethane disolvate
;
_journal_coeditor_code AV3094
_journal_issue 8
_journal_name_full 'Acta Crystallographica Section C'
_journal_page_first m383
_journal_page_last m384
_journal_paper_doi 10.1107/S0108270107030466
_journal_volume 63
_journal_year 2007
_chemical_formula_iupac '[Ru F2 (C26 H24 P2)2], 2C H Cl3'
_chemical_formula_moiety 'C52 H48 F2 P4 Ru, 2(C H Cl3)'
_chemical_formula_sum 'C54 H50 Cl6 F2 P4 Ru'
_chemical_formula_weight 1174.59
_chemical_name_systematic
;
Bis[1,2-bis(diphenylphosphino)ethane-\k^2^P,P']difluoridoruthenium(II)
trichloromethane disolvate
;
_space_group_IT_number 14
_symmetry_cell_setting monoclinic
_symmetry_space_group_name_Hall '-P 2yn'
_symmetry_space_group_name_H-M 'P 1 21/n 1'
_atom_sites_solution_hydrogens geom
_atom_sites_solution_primary direct
_atom_sites_solution_secondary difmap
_cell_angle_alpha 90.00
_cell_angle_beta 94.8850(10)
_cell_angle_gamma 90.00
_cell_formula_units_Z 2
_cell_length_a 11.3274(8)
_cell_length_b 17.8090(12)
_cell_length_c 12.9556(9)
_cell_measurement_reflns_used 7764
_cell_measurement_temperature 150(2)
_cell_measurement_theta_max 28.41
_cell_measurement_theta_min 2.29
_cell_volume 2604.0(3)
_computing_cell_refinement 'SAINT (Bruker, 1998)'
_computing_data_collection 'SMART (Bruker, 1998)'
_computing_data_reduction SAINT
_computing_molecular_graphics 'ORTEP-3 (Farrugia, 1997)'
_computing_publication_material
;
SHELXL97, PLATON (Spek, 2003), WinGX (Farrugia, 1999) and
enCIFer
(Allen <i>et al.</i>, 2004)
;
_computing_structure_refinement 'SHELXL97 (Sheldrick, 1997)'
_computing_structure_solution 'SHELXS97 (Sheldrick, 1997)'
_diffrn_ambient_temperature 150(2)
_diffrn_measured_fraction_theta_full 0.989
_diffrn_measured_fraction_theta_max 0.924
_diffrn_measurement_device_type 'Bruker SMART CCD area-detector'
_diffrn_measurement_method '\f and \w'
_diffrn_radiation_monochromator graphite
_diffrn_radiation_source 'fine-focus sealed tube'
_diffrn_radiation_type MoK\a
_diffrn_radiation_wavelength 0.71073
_diffrn_reflns_av_R_equivalents 0.0302
_diffrn_reflns_av_sigmaI/netI 0.0379
_diffrn_reflns_limit_h_max 15
_diffrn_reflns_limit_h_min -15
_diffrn_reflns_limit_k_max 22
_diffrn_reflns_limit_k_min -23
_diffrn_reflns_limit_l_max 17
_diffrn_reflns_limit_l_min -17
_diffrn_reflns_number 22716
_diffrn_reflns_theta_full 27.50
_diffrn_reflns_theta_max 28.63
_diffrn_reflns_theta_min 1.95
_diffrn_standards_number 0
_exptl_absorpt_coefficient_mu 0.776
_exptl_absorpt_correction_T_max 0.918
_exptl_absorpt_correction_T_min 0.873
_exptl_absorpt_correction_type multi-scan
_exptl_absorpt_process_details '(SADABS; Sheldrick, 2003)'
_exptl_crystal_colour yellow
_exptl_crystal_density_diffrn 1.498
_exptl_crystal_density_method 'not measured'
_exptl_crystal_description block
_exptl_crystal_F_000 1196
_exptl_crystal_size_max 0.18
_exptl_crystal_size_mid 0.12
_exptl_crystal_size_min 0.11
_refine_diff_density_max 1.856
_refine_diff_density_min -1.600
_refine_ls_extinction_method none
_refine_ls_goodness_of_fit_ref 1.054
_refine_ls_hydrogen_treatment constr
_refine_ls_matrix_type full
_refine_ls_number_parameters 329
_refine_ls_number_reflns 6177
_refine_ls_number_restraints 0
_refine_ls_restrained_S_all 1.054
_refine_ls_R_factor_all 0.0601
_refine_ls_R_factor_gt 0.0519
_refine_ls_shift/su_max 0.001
_refine_ls_shift/su_mean 0.000
_refine_ls_structure_factor_coef Fsqd
_refine_ls_weighting_details 'calc w=1/[\s^2^(Fo^2^)+(0.0799P)^2^+3.0645P] where P=(Fo^2^+2Fc^2^)/3'
_refine_ls_weighting_scheme calc
_refine_ls_wR_factor_gt 0.1387
_refine_ls_wR_factor_ref 0.1449
_reflns_number_gt 5249
_reflns_number_total 6177
_reflns_threshold_expression I>2\s(I)
_cod_data_source_file av3094.cif
_cod_data_source_block I
_cod_depositor_comments
;
The following automatic conversions were performed:

'_refine_ls_hydrogen_treatment' value 'constrained' was replaced with
the value 'constr' as specified in the replacement file
'src/cod-tools/trunk/data/replacement-values/replacement_values.lst'.

Automatic conversion script
Id: cif_fix_values 5376 2017-05-30 11:51:03Z andrius 
;
_cod_original_sg_symbol_H-M 'P 21/n'
_cod_database_code 2016074
_cod_database_fobs_code 2016074

loop_
_symmetry_equiv_pos_as_xyz
'x, y, z'
'-x+1/2, y+1/2, -z+1/2'
'-x, -y, -z'
'x-1/2, -y-1/2, z-1/2'

loop_
_atom_site_type_symbol
_atom_site_label
_atom_site_fract_x
_atom_site_fract_y
_atom_site_fract_z
_atom_site_U_iso_or_equiv
_atom_site_adp_type
_atom_site_calc_flag
_atom_site_refinement_flags
_atom_site_occupancy
Ru Ru1 0.5000 0.0000 0.0000 0.01770(12) Uani d S 1
F F1 0.62387(15) 0.03151(10) 0.13009(13) 0.0215(4) Uani d . 1
P P1 0.47539(7) 0.12127(4) -0.06703(6) 0.02112(18) Uani d . 1
P P2 0.32541(7) 0.03129(5) 0.07614(6) 0.02225(18) Uani d . 1
C C1 0.3144(3) 0.13253(19) -0.0916(3) 0.0265(7) Uani d . 1
H H1A 0.2957 0.1852 -0.1115 0.041(11) Uiso calc R 1
H H1B 0.2847 0.0996 -0.1497 0.024(9) Uiso calc R 1
C C2 0.2536(3) 0.1124(2) 0.0047(3) 0.0295(7) Uani d . 1
H H2A 0.1696 0.1000 -0.0156 0.045(12) Uiso calc R 1
H H2B 0.2552 0.1565 0.0513 0.028(9) Uiso calc R 1
C C3 0.5263(3) 0.19995(18) 0.0152(2) 0.0259(7) Uani d . 1
C C4 0.6436(3) 0.1996(2) 0.0557(3) 0.0333(8) Uani d . 1
H H4 0.6930 0.1581 0.0430 0.032(10) Uiso calc R 1
C C5 0.6891(4) 0.2596(2) 0.1147(3) 0.0416(9) Uani d . 1
H H5 0.7697 0.2589 0.1417 0.056(14) Uiso calc R 1
C C6 0.6198(5) 0.3196(2) 0.1345(3) 0.0519(11) Uani d . 1
H H6 0.6523 0.3608 0.1738 0.062(11) Uiso calc R 1
C C7 0.5011(5) 0.3200(2) 0.0968(4) 0.0535(11) Uani d . 1
H H7 0.4516 0.3608 0.1122 0.060(14) Uiso calc R 1
C C8 0.4548(4) 0.2604(2) 0.0362(3) 0.0386(8) Uani d . 1
H H8 0.3741 0.2611 0.0093 0.046(12) Uiso calc R 1
C C9 0.5251(3) 0.14645(19) -0.1930(2) 0.0258(6) Uani d . 1
C C10 0.5828(3) 0.2133(2) -0.2114(3) 0.0324(7) Uani d . 1
H H10 0.5933 0.2500 -0.1581 0.045(12) Uiso calc R 1
C C11 0.6251(4) 0.2269(2) -0.3070(3) 0.0424(9) Uani d . 1
H H11 0.6645 0.2727 -0.3190 0.062(15) Uiso calc R 1
C C12 0.6100(4) 0.1739(3) -0.3848(3) 0.0451(10) Uani d . 1
H H12 0.6413 0.1826 -0.4495 0.052(13) Uiso calc R 1
C C13 0.5494(4) 0.1082(2) -0.3687(3) 0.0411(9) Uani d . 1
H H13 0.5360 0.0727 -0.4232 0.054(13) Uiso calc R 1
C C14 0.5082(3) 0.0939(2) -0.2724(3) 0.0317(7) Uani d . 1
H H14 0.4682 0.0481 -0.2609 0.024(9) Uiso calc R 1
C C15 0.2108(3) -0.04088(19) 0.0673(3) 0.0272(7) Uani d . 1
C C16 0.1417(3) -0.0510(2) -0.0261(3) 0.0334(8) Uani d . 1
H H16 0.1473 -0.0162 -0.0809 0.047(13) Uiso calc R 1
C C17 0.0647(3) -0.1117(2) -0.0396(3) 0.0409(9) Uani d . 1
H H17 0.0185 -0.1183 -0.1037 0.034(10) Uiso calc R 1
C C18 0.0553(3) -0.1623(2) 0.0400(4) 0.0434(9) Uani d . 1
H H18 0.0038 -0.2042 0.0302 0.062(15) Uiso calc R 1
C C19 0.1206(3) -0.1520(2) 0.1335(3) 0.0391(9) Uani d . 1
H H19 0.1120 -0.1862 0.1887 0.045(12) Uiso calc R 1
C C20 0.1990(3) -0.0920(2) 0.1477(3) 0.0327(8) Uani d . 1
H H20 0.2446 -0.0857 0.2121 0.030(10) Uiso calc R 1
C C21 0.3266(3) 0.06706(18) 0.2083(2) 0.0276(7) Uani d . 1
C C22 0.2259(3) 0.0681(2) 0.2631(3) 0.0345(8) Uani d . 1
H H22 0.1549 0.0449 0.2348 0.039(11) Uiso calc R 1
C C23 0.2295(4) 0.1030(2) 0.3590(3) 0.0426(10) Uani d . 1
H H23 0.1607 0.1035 0.3962 0.048(12) Uiso calc R 1
C C24 0.3308(4) 0.1368(2) 0.4008(3) 0.0471(10) Uani d . 1
H H24 0.3325 0.1603 0.4667 0.058(14) Uiso calc R 1
C C25 0.4309(4) 0.1368(2) 0.3469(3) 0.0472(10) Uani d . 1
H H25 0.5011 0.1606 0.3758 0.054(14) Uiso calc R 1
C C26 0.4296(4) 0.1023(2) 0.2507(3) 0.0368(8) Uani d . 1
H H26 0.4987 0.1026 0.2139 0.033(10) Uiso calc R 1
C C27 0.7811(5) 0.0563(3) 0.3160(4) 0.0564(12) Uani d . 1
H H27 0.7271 0.0429 0.2537 0.10(2) Uiso calc R 1
Cl Cl1 0.72268(15) 0.01807(10) 0.42480(12) 0.0760(4) Uani d . 1
Cl Cl2 0.92062(13) 0.01646(12) 0.30151(14) 0.0912(6) Uani d . 1
Cl Cl3 0.7900(3) 0.15279(9) 0.32307(15) 0.1564(14) Uani d . 1

loop_
_atom_site_aniso_label
_atom_site_aniso_U_11
_atom_site_aniso_U_22
_atom_site_aniso_U_33
_atom_site_aniso_U_12
_atom_site_aniso_U_13
_atom_site_aniso_U_23
Ru1 0.01756(18) 0.01913(19) 0.01672(18) 0.00091(12) 0.00332(12) -0.00011(12)
F1 0.0220(9) 0.0195(8) 0.0241(9) 0.0027(7) 0.0084(7) 0.0039(7)
P1 0.0231(4) 0.0208(4) 0.0197(4) 0.0015(3) 0.0035(3) 0.0011(3)
P2 0.0206(4) 0.0239(4) 0.0230(4) 0.0019(3) 0.0061(3) -0.0007(3)
C1 0.0264(16) 0.0274(16) 0.0253(16) 0.0045(13) 0.0003(12) 0.0029(13)
C2 0.0261(16) 0.0305(17) 0.0328(18) 0.0085(13) 0.0076(13) 0.0053(14)
C3 0.0341(17) 0.0219(15) 0.0221(15) -0.0023(13) 0.0043(12) 0.0009(12)
C4 0.0361(19) 0.0315(18) 0.0318(18) -0.0020(15) -0.0007(14) 0.0028(14)
C5 0.048(2) 0.038(2) 0.037(2) -0.0101(18) -0.0051(17) 0.0013(16)
C6 0.080(3) 0.036(2) 0.039(2) -0.010(2) -0.007(2) -0.0095(17)
C7 0.073(3) 0.033(2) 0.054(3) 0.006(2) 0.002(2) -0.0160(19)
C8 0.044(2) 0.0307(19) 0.040(2) 0.0052(16) 0.0006(17) -0.0043(16)
C9 0.0285(16) 0.0278(16) 0.0215(15) 0.0039(13) 0.0045(12) 0.0052(12)
C10 0.042(2) 0.0273(17) 0.0287(17) -0.0025(15) 0.0067(14) 0.0043(14)
C11 0.054(2) 0.039(2) 0.036(2) -0.0070(18) 0.0127(18) 0.0118(16)
C12 0.058(3) 0.054(3) 0.0252(18) -0.003(2) 0.0123(17) 0.0086(17)
C13 0.053(2) 0.048(2) 0.0228(17) -0.0008(19) 0.0058(16) -0.0032(16)
C14 0.0376(19) 0.0320(18) 0.0254(17) -0.0014(15) 0.0016(14) 0.0022(14)
C15 0.0193(14) 0.0298(17) 0.0335(17) 0.0001(12) 0.0083(12) -0.0018(13)
C16 0.0251(16) 0.0382(19) 0.0372(19) -0.0008(14) 0.0045(14) -0.0002(16)
C17 0.0266(18) 0.044(2) 0.051(2) -0.0026(16) -0.0010(16) -0.0047(18)
C18 0.0254(18) 0.037(2) 0.068(3) -0.0048(16) 0.0021(17) 0.0006(19)
C19 0.0289(18) 0.0332(19) 0.056(2) -0.0016(15) 0.0097(16) 0.0106(18)
C20 0.0268(17) 0.0334(18) 0.039(2) 0.0012(14) 0.0077(14) 0.0015(15)
C21 0.0345(17) 0.0236(16) 0.0257(16) 0.0066(13) 0.0090(13) -0.0004(12)
C22 0.0359(19) 0.0364(19) 0.0327(18) 0.0088(15) 0.0124(15) 0.0014(15)
C23 0.055(2) 0.045(2) 0.0311(19) 0.0150(19) 0.0195(18) 0.0006(16)
C24 0.069(3) 0.044(2) 0.029(2) 0.012(2) 0.0089(19) -0.0099(17)
C25 0.059(3) 0.044(2) 0.039(2) -0.002(2) 0.0037(19) -0.0147(18)
C26 0.043(2) 0.037(2) 0.0308(18) -0.0036(16) 0.0094(15) -0.0067(15)
C27 0.072(3) 0.039(2) 0.056(3) -0.009(2) -0.005(2) 0.004(2)
Cl1 0.0749(10) 0.0972(11) 0.0567(8) 0.0055(8) 0.0115(7) 0.0064(7)
Cl2 0.0459(7) 0.1385(15) 0.0891(11) -0.0006(8) 0.0063(7) 0.0543(10)
Cl3 0.340(4) 0.0365(7) 0.0773(11) -0.0278(13) -0.0689(17) 0.0035(7)

loop_
_atom_type_symbol
_atom_type_description
_atom_type_scat_dispersion_real
_atom_type_scat_dispersion_imag
_atom_type_scat_source
C C 0.0033 0.0016 'International Tables Vol C Tables 4.2.6.8 and 6.1.1.4'
H H 0.0000 0.0000 'International Tables Vol C Tables 4.2.6.8 and 6.1.1.4'
Cl Cl 0.1484 0.1585 'International Tables Vol C Tables 4.2.6.8 and 6.1.1.4'
F F 0.0171 0.0103 'International Tables Vol C Tables 4.2.6.8 and 6.1.1.4'
P P 0.1023 0.0942 'International Tables Vol C Tables 4.2.6.8 and 6.1.1.4'
Ru Ru -1.2594 0.8363 'International Tables Vol C Tables 4.2.6.8 and 6.1.1.4'

loop_
_geom_angle_atom_site_label_1
_geom_angle_atom_site_label_2
_geom_angle_atom_site_label_3
_geom_angle_site_symmetry_1
_geom_angle_site_symmetry_3
_geom_angle
_geom_angle_publ_flag
F1 Ru1 F1 3_655 . 180.00(14) ?
F1 Ru1 P1 3_655 3_655 95.64(5) ?
F1 Ru1 P1 . 3_655 84.36(5) ?
F1 Ru1 P1 3_655 . 84.36(5) ?
F1 Ru1 P1 . . 95.64(5) y
P1 Ru1 P1 3_655 . 180.000(15) ?
F1 Ru1 P2 3_655 3_655 97.13(5) ?
F1 Ru1 P2 . 3_655 82.87(5) ?
P1 Ru1 P2 3_655 3_655 81.88(3) ?
P1 Ru1 P2 . 3_655 98.12(3) ?
F1 Ru1 P2 3_655 . 82.87(5) ?
F1 Ru1 P2 . . 97.13(5) ?
P1 Ru1 P2 3_655 . 98.12(3) ?
P1 Ru1 P2 . . 81.88(3) y
P2 Ru1 P2 3_655 . 180.00(5) ?
C3 P1 C9 . . 103.10(15) ?
C3 P1 C1 . . 106.12(16) ?
C9 P1 C1 . . 101.29(15) ?
C3 P1 Ru1 . . 118.14(11) ?
C9 P1 Ru1 . . 121.52(11) ?
C1 P1 Ru1 . . 104.53(11) y
C15 P2 C21 . . 104.66(16) ?
C15 P2 C2 . . 103.67(16) ?
C21 P2 C2 . . 99.40(15) ?
C15 P2 Ru1 . . 115.25(11) ?
C21 P2 Ru1 . . 122.49(11) ?
C2 P2 Ru1 . . 108.80(11) y
C2 C1 P1 . . 110.2(2) ?
C2 C1 H1A . . 109.6 ?
P1 C1 H1A . . 109.6 ?
C2 C1 H1B . . 109.6 ?
P1 C1 H1B . . 109.6 ?
H1A C1 H1B . . 108.1 ?
C1 C2 P2 . . 112.4(2) ?
C1 C2 H2A . . 109.1 ?
P2 C2 H2A . . 109.1 ?
C1 C2 H2B . . 109.1 ?
P2 C2 H2B . . 109.1 ?
H2A C2 H2B . . 107.9 ?
C4 C3 C8 . . 119.1(3) ?
C4 C3 P1 . . 117.6(3) ?
C8 C3 P1 . . 123.3(3) ?
C3 C4 C5 . . 120.3(4) ?
C3 C4 H4 . . 119.9 ?
C5 C4 H4 . . 119.9 ?
C6 C5 C4 . . 121.0(4) ?
C6 C5 H5 . . 119.5 ?
C4 C5 H5 . . 119.5 ?
C5 C6 C7 . . 119.6(4) ?
C5 C6 H6 . . 120.2 ?
C7 C6 H6 . . 120.2 ?
C6 C7 C8 . . 119.9(4) ?
C6 C7 H7 . . 120.0 ?
C8 C7 H7 . . 120.0 ?
C3 C8 C7 . . 120.2(4) ?
C3 C8 H8 . . 119.9 ?
C7 C8 H8 . . 119.9 ?
C10 C9 C14 . . 119.2(3) ?
C10 C9 P1 . . 123.3(3) ?
C14 C9 P1 . . 117.5(3) ?
C11 C10 C9 . . 120.3(3) ?
C11 C10 H10 . . 119.8 ?
C9 C10 H10 . . 119.8 ?
C12 C11 C10 . . 120.2(4) ?
C12 C11 H11 . . 119.9 ?
C10 C11 H11 . . 119.9 ?
C11 C12 C13 . . 120.0(3) ?
C11 C12 H12 . . 120.0 ?
C13 C12 H12 . . 120.0 ?
C12 C13 C14 . . 119.9(4) ?
C12 C13 H13 . . 120.0 ?
C14 C13 H13 . . 120.0 ?
C9 C14 C13 . . 120.2(3) ?
C9 C14 H14 . . 119.9 ?
C13 C14 H14 . . 119.9 ?
C16 C15 C20 . . 118.7(3) ?
C16 C15 P2 . . 119.3(3) ?
C20 C15 P2 . . 121.6(3) ?
C17 C16 C15 . . 120.7(4) ?
C17 C16 H16 . . 119.7 ?
C15 C16 H16 . . 119.7 ?
C18 C17 C16 . . 120.0(4) ?
C18 C17 H17 . . 120.0 ?
C16 C17 H17 . . 120.0 ?
C19 C18 C17 . . 120.1(4) ?
C19 C18 H18 . . 120.0 ?
C17 C18 H18 . . 120.0 ?
C18 C19 C20 . . 120.5(4) ?
C18 C19 H19 . . 119.8 ?
C20 C19 H19 . . 119.8 ?
C19 C20 C15 . . 120.1(4) ?
C19 C20 H20 . . 120.0 ?
C15 C20 H20 . . 120.0 ?
C22 C21 C26 . . 119.1(3) ?
C22 C21 P2 . . 122.8(3) ?
C26 C21 P2 . . 117.7(3) ?
C23 C22 C21 . . 120.0(4) ?
C23 C22 H22 . . 120.0 ?
C21 C22 H22 . . 120.0 ?
C24 C23 C22 . . 120.8(4) ?
C24 C23 H23 . . 119.6 ?
C22 C23 H23 . . 119.6 ?
C23 C24 C25 . . 119.9(4) ?
C23 C24 H24 . . 120.1 ?
C25 C24 H24 . . 120.1 ?
C24 C25 C26 . . 120.5(4) ?
C24 C25 H25 . . 119.7 ?
C26 C25 H25 . . 119.7 ?
C25 C26 C21 . . 119.8(4) ?
C25 C26 H26 . . 120.1 ?
C21 C26 H26 . . 120.1 ?
Cl3 C27 Cl1 . . 111.8(3) ?
Cl3 C27 Cl2 . . 111.1(3) ?
Cl1 C27 Cl2 . . 109.6(3) ?
Cl3 C27 H27 . . 108.1 ?
Cl1 C27 H27 . . 108.1 ?
Cl2 C27 H27 . . 108.1 ?

loop_
_geom_bond_atom_site_label_1
_geom_bond_atom_site_label_2
_geom_bond_site_symmetry_2
_geom_bond_distance
_geom_bond_publ_flag
Ru1 F1 3_655 2.1729(18) y
Ru1 F1 . 2.1729(18) ?
Ru1 P1 3_655 2.3356(8) ?
Ru1 P1 . 2.3356(8) y
Ru1 P2 3_655 2.3510(8) ?
Ru1 P2 . 2.3510(8) y
P1 C3 . 1.824(3) ?
P1 C9 . 1.828(3) ?
P1 C1 . 1.835(3) y
P2 C15 . 1.824(3) ?
P2 C21 . 1.826(3) ?
P2 C2 . 1.865(3) y
C1 C2 . 1.518(4) y
C1 H1A . 0.9900 ?
C1 H1B . 0.9900 ?
C2 H2A . 0.9900 ?
C2 H2B . 0.9900 ?
C3 C4 . 1.386(5) ?
C3 C8 . 1.388(5) ?
C4 C5 . 1.388(5) ?
C4 H4 . 0.9500 ?
C5 C6 . 1.363(6) ?
C5 H5 . 0.9500 ?
C6 C7 . 1.391(7) ?
C6 H6 . 0.9500 ?
C7 C8 . 1.396(6) ?
C7 H7 . 0.9500 ?
C8 H8 . 0.9500 ?
C9 C10 . 1.388(5) ?
C9 C14 . 1.392(5) ?
C10 C11 . 1.387(5) ?
C10 H10 . 0.9500 ?
C11 C12 . 1.381(6) ?
C11 H11 . 0.9500 ?
C12 C13 . 1.381(6) ?
C12 H12 . 0.9500 ?
C13 C14 . 1.392(5) ?
C13 H13 . 0.9500 ?
C14 H14 . 0.9500 ?
C15 C16 . 1.395(5) ?
C15 C20 . 1.399(5) ?
C16 C17 . 1.389(5) ?
C16 H16 . 0.9500 ?
C17 C18 . 1.381(6) ?
C17 H17 . 0.9500 ?
C18 C19 . 1.377(6) ?
C18 H18 . 0.9500 ?
C19 C20 . 1.393(5) ?
C19 H19 . 0.9500 ?
C20 H20 . 0.9500 ?
C21 C22 . 1.394(5) ?
C21 C26 . 1.397(5) ?
C22 C23 . 1.388(5) ?
C22 H22 . 0.9500 ?
C23 C24 . 1.366(7) ?
C23 H23 . 0.9500 ?
C24 C25 . 1.381(6) ?
C24 H24 . 0.9500 ?
C25 C26 . 1.389(5) ?
C25 H25 . 0.9500 ?
C26 H26 . 0.9500 ?
C27 Cl3 . 1.723(5) ?
C27 Cl1 . 1.746(5) ?
C27 Cl2 . 1.757(6) ?
C27 H27 . 1.0000 ?

loop_
_geom_torsion_atom_site_label_1
_geom_torsion_atom_site_label_2
_geom_torsion_atom_site_label_3
_geom_torsion_atom_site_label_4
_geom_torsion_site_symmetry_1
_geom_torsion
F1 Ru1 P1 C3 3_655 165.36(13)
F1 Ru1 P1 C3 . -14.64(13)
P2 Ru1 P1 C3 3_655 -98.22(13)
P2 Ru1 P1 C3 . 81.78(13)
F1 Ru1 P1 C9 3_655 -65.62(14)
F1 Ru1 P1 C9 . 114.38(14)
P2 Ru1 P1 C9 3_655 30.80(13)
P2 Ru1 P1 C9 . -149.20(13)
F1 Ru1 P1 C1 3_655 47.72(12)
F1 Ru1 P1 C1 . -132.28(12)
P2 Ru1 P1 C1 3_655 144.14(11)
P2 Ru1 P1 C1 . -35.86(11)
F1 Ru1 P2 C15 3_655 49.13(13)
F1 Ru1 P2 C15 . -130.87(13)
P1 Ru1 P2 C15 3_655 -45.59(13)
P1 Ru1 P2 C15 . 134.41(13)
F1 Ru1 P2 C21 3_655 178.33(14)
F1 Ru1 P2 C21 . -1.67(14)
P1 Ru1 P2 C21 3_655 83.61(13)
P1 Ru1 P2 C21 . -96.39(13)
F1 Ru1 P2 C2 3_655 -66.76(13)
F1 Ru1 P2 C2 . 113.24(13)
P1 Ru1 P2 C2 3_655 -161.48(13)
P1 Ru1 P2 C2 . 18.52(13)
C3 P1 C1 C2 . -73.8(3)
C9 P1 C1 C2 . 178.8(2)
Ru1 P1 C1 C2 . 51.8(2)
P1 C1 C2 P2 . -37.6(3)
C15 P2 C2 C1 . -116.1(3)
C21 P2 C2 C1 . 136.2(3)
Ru1 P2 C2 C1 . 7.0(3)
C9 P1 C3 C4 . -81.7(3)
C1 P1 C3 C4 . 172.2(3)
Ru1 P1 C3 C4 . 55.4(3)
C9 P1 C3 C8 . 96.4(3)
C1 P1 C3 C8 . -9.7(3)
Ru1 P1 C3 C8 . -126.5(3)
C8 C3 C4 C5 . -1.3(5)
P1 C3 C4 C5 . 176.9(3)
C3 C4 C5 C6 . 0.4(6)
C4 C5 C6 C7 . 1.3(7)
C5 C6 C7 C8 . -2.1(7)
C4 C3 C8 C7 . 0.4(6)
P1 C3 C8 C7 . -177.7(3)
C6 C7 C8 C3 . 1.3(7)
C3 P1 C9 C10 . -2.4(3)
C1 P1 C9 C10 . 107.3(3)
Ru1 P1 C9 C10 . -137.7(3)
C3 P1 C9 C14 . 174.8(3)
C1 P1 C9 C14 . -75.5(3)
Ru1 P1 C9 C14 . 39.5(3)
C14 C9 C10 C11 . -1.3(5)
P1 C9 C10 C11 . 175.8(3)
C9 C10 C11 C12 . 0.1(6)
C10 C11 C12 C13 . 2.0(7)
C11 C12 C13 C14 . -2.8(7)
C10 C9 C14 C13 . 0.5(5)
P1 C9 C14 C13 . -176.8(3)
C12 C13 C14 C9 . 1.5(6)
C21 P2 C15 C16 . 145.2(3)
C2 P2 C15 C16 . 41.5(3)
Ru1 P2 C15 C16 . -77.3(3)
C21 P2 C15 C20 . -42.2(3)
C2 P2 C15 C20 . -145.9(3)
Ru1 P2 C15 C20 . 95.3(3)
C20 C15 C16 C17 . -1.4(5)
P2 C15 C16 C17 . 171.4(3)
C15 C16 C17 C18 . 0.5(6)
C16 C17 C18 C19 . 1.2(6)
C17 C18 C19 C20 . -1.9(6)
C18 C19 C20 C15 . 1.0(6)
C16 C15 C20 C19 . 0.7(5)
P2 C15 C20 C19 . -172.0(3)
C15 P2 C21 C22 . -29.9(3)
C2 P2 C21 C22 . 77.0(3)
Ru1 P2 C21 C22 . -163.5(2)
C15 P2 C21 C26 . 157.4(3)
C2 P2 C21 C26 . -95.7(3)
Ru1 P2 C21 C26 . 23.8(3)
C26 C21 C22 C23 . -0.8(5)
P2 C21 C22 C23 . -173.3(3)
C21 C22 C23 C24 . 0.2(6)
C22 C23 C24 C25 . 0.4(6)
C23 C24 C25 C26 . -0.4(7)
C24 C25 C26 C21 . -0.2(6)
C22 C21 C26 C25 . 0.8(6)
P2 C21 C26 C25 . 173.7(3)
